data_2229420
loop_
_publ_author_name
'Zhu, Sheng-Hua'
'Liu, Shao-Qian'

_publ_section_title
;
 3,5,3'-Trihydroxy-4'-methoxy-7-(3-methylbut-2-enyloxy)flavone
;
_journal_coeditor_code JH2258
_journal_issue 3
_journal_name_full 'Acta Crystallographica Section E'
_journal_page_first o661
_journal_paper_doi 10.1107/S1600536811005393
_journal_volume 67
_journal_year 2011
_chemical_formula_iupac 'C21 H20 O7'
_chemical_formula_moiety 'C21 H20 O7'
_chemical_formula_sum 'C21 H20 O7'
_chemical_formula_weight 384.37
_chemical_name_common
;
3,5,3'-Trihydroxy-4'-methoxy-7-(3-methylbut-2-enyloxy)flavone
;
_chemical_name_systematic
;
3,5-dihydroxy-2-(3-hydroxy-4-methoxyphenyl)-7-[(3-methylbut-2-en-1-
yl)oxy]chromen-4-one
;
_space_group_IT_number 2
_symmetry_cell_setting triclinic
_symmetry_space_group_name_Hall '-P 1'
_symmetry_space_group_name_H-M 'P -1'
_atom_sites_solution_hydrogens geom
_atom_sites_solution_primary direct
_atom_sites_solution_secondary difmap
_audit_creation_method SHELXL-97
_cell_angle_alpha 79.371(2)
_cell_angle_beta 83.519(3)
_cell_angle_gamma 78.806(3)
_cell_formula_units_Z 2
_cell_length_a 8.4073(18)
_cell_length_b 9.0343(19)
_cell_length_c 12.489(3)
_cell_measurement_reflns_used 3191
_cell_measurement_temperature 296(2)
_cell_measurement_theta_max 0.00
_cell_measurement_theta_min 0.00
_cell_volume 911.7(4)
_computing_cell_refinement 'SAINT (Bruker, 1997)'
_computing_data_collection 'APEX2 (Bruker, 2004)'
_computing_data_reduction 'SAINT (Bruker, 1997)'
_computing_molecular_graphics 'SHELXTL (Sheldrick, 2008)'
_computing_publication_material 'SHELXTL (Sheldrick, 2008)'
_computing_structure_refinement 'SHELXL97 (Sheldrick, 2008)'
_computing_structure_solution 'SHELXS97 (Sheldrick, 2008)'
_diffrn_ambient_temperature 296(2)
_diffrn_measured_fraction_theta_full 0.981
_diffrn_measured_fraction_theta_max 0.981
_diffrn_measurement_device_type 'Bruker APEXII CCD'
_diffrn_measurement_method '\f and \w'
_diffrn_radiation_monochromator graphite
_diffrn_radiation_source 'fine-focus sealed tube'
_diffrn_radiation_type MoK\a
_diffrn_radiation_wavelength 0.71073
_diffrn_reflns_av_R_equivalents 0.0193
_diffrn_reflns_av_sigmaI/netI 0.0261
_diffrn_reflns_limit_h_max 10
_diffrn_reflns_limit_h_min -10
_diffrn_reflns_limit_k_max 11
_diffrn_reflns_limit_k_min -11
_diffrn_reflns_limit_l_max 16
_diffrn_reflns_limit_l_min -16
_diffrn_reflns_number 8186
_diffrn_reflns_theta_full 27.50
_diffrn_reflns_theta_max 27.50
_diffrn_reflns_theta_min 2.33
_exptl_absorpt_coefficient_mu 0.106
_exptl_absorpt_correction_T_max 0.9540
_exptl_absorpt_correction_T_min 0.9393
_exptl_absorpt_correction_type multi-scan
_exptl_absorpt_process_details '(SADABS; Sheldrick, 1996)'
_exptl_crystal_colour colourless
_exptl_crystal_density_diffrn 1.400
_exptl_crystal_density_method 'not measured'
_exptl_crystal_description block
_exptl_crystal_F_000 404
_exptl_crystal_size_max 0.60
_exptl_crystal_size_mid 0.50
_exptl_crystal_size_min 0.45
_refine_diff_density_max 0.212
_refine_diff_density_min -0.217
_refine_ls_extinction_method none
_refine_ls_goodness_of_fit_ref 0.981
_refine_ls_hydrogen_treatment constr
_refine_ls_matrix_type full
_refine_ls_number_parameters 259
_refine_ls_number_reflns 4103
_refine_ls_number_restraints 0
_refine_ls_restrained_S_all 0.981
_refine_ls_R_factor_all 0.0617
_refine_ls_R_factor_gt 0.0456
_refine_ls_shift/su_max 0.001
_refine_ls_shift/su_mean 0.000
_refine_ls_structure_factor_coef Fsqd
_refine_ls_weighting_details 'calc w=1/[\s^2^(Fo^2^)+(0.0437P)^2^+0.4019P] where P=(Fo^2^+2Fc^2^)/3'
_refine_ls_weighting_scheme calc
_refine_ls_wR_factor_gt 0.1039
_refine_ls_wR_factor_ref 0.1140
_reflns_number_gt 3126
_reflns_number_total 4103
_reflns_threshold_expression I>2\s(I)
_cod_data_source_file jh2258.cif
_cod_data_source_block I
_cod_original_cell_volume 911.7(3)
_cod_database_code 2229420
_cod_database_fobs_code 2229420

loop_
_symmetry_equiv_pos_as_xyz
'x, y, z'
'-x, -y, -z'

loop_
_atom_site_type_symbol
_atom_site_label
_atom_site_fract_x
_atom_site_fract_y
_atom_site_fract_z
_atom_site_U_iso_or_equiv
_atom_site_adp_type
_atom_site_calc_flag
_atom_site_refinement_flags
_atom_site_occupancy
_atom_site_disorder_assembly
_atom_site_disorder_group
C C5 0.0698(2) 0.01370(19) 0.72012(14) 0.0408(4) Uani d . 1 . .
H H5A 0.1690 -0.0115 0.6744 0.049 Uiso calc R 1 . .
H H5B -0.0105 0.0810 0.6751 0.049 Uiso calc R 1 . .
C C2 -0.0595(2) -0.21729(19) 0.72655(15) 0.0416(4) Uani d . 1 . .
C C4 0.0075(2) -0.12862(19) 0.77422(14) 0.0428(4) Uani d . 1 . .
H H4 0.0170 -0.1574 0.8490 0.051 Uiso calc R 1 . .
C C3 -0.1194(3) -0.3565(2) 0.79063(18) 0.0584(5) Uani d . 1 . .
H H3A -0.0962 -0.3684 0.8656 0.088 Uiso calc R 1 . .
H H3B -0.0656 -0.4454 0.7606 0.088 Uiso calc R 1 . .
H H3C -0.2347 -0.3445 0.7866 0.088 Uiso calc R 1 . .
C C1 -0.0815(3) -0.1880(2) 0.60687(17) 0.0596(5) Uani d . 1 . .
H H1A -0.0403 -0.0973 0.5729 0.089 Uiso calc R 1 . .
H H1B -0.1951 -0.1745 0.5962 0.089 Uiso calc R 1 . .
H H1C -0.0234 -0.2736 0.5747 0.089 Uiso calc R 1 . .
O O1 0.10023(15) 0.08534(13) 0.80716(9) 0.0457(3) Uani d . 1 . .
C C9 0.30637(18) 0.47465(17) 0.75333(12) 0.0334(3) Uani d . 1 . .
C C7 0.18620(19) 0.29532(17) 0.67786(13) 0.0351(3) Uani d . 1 . .
H H7 0.1540 0.2639 0.6181 0.042 Uiso calc R 1 . .
C C8 0.25584(17) 0.42543(17) 0.66575(12) 0.0308(3) Uani d . 1 . .
C C11 0.2147(2) 0.2601(2) 0.87334(13) 0.0433(4) Uani d . 1 . .
H H11 0.1990 0.2042 0.9429 0.052 Uiso calc R 1 . .
C C6 0.16667(19) 0.21424(18) 0.78258(13) 0.0368(4) Uani d . 1 . .
C C10 0.2850(2) 0.38769(19) 0.85908(13) 0.0404(4) Uani d . 1 . .
O O2 0.3353(2) 0.43126(16) 0.94546(10) 0.0612(4) Uani d . 1 . .
H H2 0.3772 0.5074 0.9245 0.092 Uiso calc R 1 . .
C C14 0.33864(17) 0.63647(16) 0.54058(12) 0.0296(3) Uani d . 1 . .
C C12 0.37894(18) 0.60914(17) 0.73464(12) 0.0337(3) Uani d . 1 . .
C C13 0.39232(18) 0.68726(17) 0.62346(12) 0.0327(3) Uani d . 1 . .
O O3 0.27254(13) 0.50474(12) 0.56215(8) 0.0341(3) Uani d . 1 . .
O O4 0.42931(16) 0.66001(14) 0.80866(9) 0.0477(3) Uani d . 1 . .
C C19 0.2782(2) 0.69577(18) 0.24055(13) 0.0383(4) Uani d . 1 . .
H H19 0.2381 0.6470 0.1927 0.046 Uiso calc R 1 . .
C C15 0.33922(17) 0.70364(17) 0.42430(12) 0.0304(3) Uani d . 1 . .
C C18 0.33616(19) 0.83015(18) 0.20187(12) 0.0348(3) Uani d . 1 . .
C C16 0.39856(19) 0.83993(17) 0.38400(12) 0.0343(3) Uani d . 1 . .
H H16 0.4396 0.8888 0.4313 0.041 Uiso calc R 1 . .
C C17 0.39621(19) 0.90123(17) 0.27506(13) 0.0348(3) Uani d . 1 . .
C C20 0.27958(19) 0.63340(18) 0.35041(13) 0.0356(3) Uani d . 1 . .
H H20 0.2400 0.5429 0.3755 0.043 Uiso calc R 1 . .
O O7 0.34083(16) 0.90551(14) 0.09652(9) 0.0479(3) Uani d . 1 . .
O O6 0.45551(17) 1.03420(14) 0.23818(10) 0.0501(3) Uani d . 1 . .
H H6 0.4399 1.0631 0.1734 0.075 Uiso calc R 1 . .
C C21 0.2862(3) 0.8369(2) 0.01710(15) 0.0635(6) Uani d . 1 . .
H H21A 0.3524 0.7381 0.0141 0.095 Uiso calc R 1 . .
H H21B 0.2944 0.9006 -0.0532 0.095 Uiso calc R 1 . .
H H21C 0.1749 0.8255 0.0367 0.095 Uiso calc R 1 . .
O O5 0.46006(16) 0.81540(14) 0.60612(9) 0.0478(3) Uani d . 1 . .
H H5 0.4836 0.8311 0.6645 0.072 Uiso calc R 1 . .

loop_
_atom_site_aniso_label
_atom_site_aniso_U_11
_atom_site_aniso_U_22
_atom_site_aniso_U_33
_atom_site_aniso_U_12
_atom_site_aniso_U_13
_atom_site_aniso_U_23
C5 0.0505(9) 0.0343(9) 0.0406(9) -0.0176(7) -0.0023(7) -0.0040(7)
C2 0.0397(9) 0.0351(9) 0.0512(10) -0.0108(7) 0.0002(7) -0.0085(8)
C4 0.0513(10) 0.0358(9) 0.0427(9) -0.0165(7) -0.0038(7) -0.0007(7)
C3 0.0605(12) 0.0405(11) 0.0785(14) -0.0238(9) 0.0020(10) -0.0096(10)
C1 0.0662(13) 0.0615(13) 0.0584(12) -0.0201(10) -0.0063(10) -0.0191(10)
O1 0.0668(8) 0.0371(7) 0.0382(6) -0.0282(6) -0.0063(5) 0.0019(5)
C9 0.0385(8) 0.0312(8) 0.0319(8) -0.0106(6) -0.0025(6) -0.0043(6)
C7 0.0423(8) 0.0333(8) 0.0335(8) -0.0147(7) -0.0058(6) -0.0048(6)
C8 0.0346(7) 0.0284(8) 0.0297(7) -0.0097(6) -0.0020(6) -0.0015(6)
C11 0.0612(11) 0.0411(10) 0.0297(8) -0.0210(8) -0.0037(7) 0.0015(7)
C6 0.0427(9) 0.0304(8) 0.0386(9) -0.0149(7) -0.0032(7) -0.0006(7)
C10 0.0543(10) 0.0397(9) 0.0311(8) -0.0171(8) -0.0049(7) -0.0054(7)
O2 0.1038(11) 0.0607(9) 0.0313(6) -0.0451(8) -0.0121(7) -0.0029(6)
C14 0.0325(7) 0.0243(7) 0.0332(8) -0.0095(6) -0.0021(6) -0.0034(6)
C12 0.0394(8) 0.0322(8) 0.0326(8) -0.0116(6) -0.0038(6) -0.0070(6)
C13 0.0376(8) 0.0279(8) 0.0350(8) -0.0132(6) -0.0029(6) -0.0040(6)
O3 0.0468(6) 0.0302(6) 0.0292(5) -0.0178(5) -0.0057(4) -0.0016(4)
O4 0.0714(8) 0.0457(7) 0.0350(6) -0.0294(6) -0.0104(6) -0.0065(5)
C19 0.0528(10) 0.0331(8) 0.0344(8) -0.0169(7) -0.0096(7) -0.0060(7)
C15 0.0322(7) 0.0280(8) 0.0316(7) -0.0068(6) -0.0032(6) -0.0045(6)
C18 0.0436(8) 0.0326(8) 0.0283(8) -0.0092(7) -0.0039(6) -0.0025(6)
C16 0.0432(8) 0.0319(8) 0.0320(8) -0.0147(6) -0.0046(6) -0.0065(6)
C17 0.0418(8) 0.0279(8) 0.0367(8) -0.0137(6) -0.0026(6) -0.0031(6)
C20 0.0451(9) 0.0290(8) 0.0357(8) -0.0151(7) -0.0054(7) -0.0029(6)
O7 0.0756(9) 0.0419(7) 0.0299(6) -0.0223(6) -0.0089(6) 0.0000(5)
O6 0.0808(9) 0.0405(7) 0.0363(6) -0.0356(6) -0.0079(6) 0.0029(5)
C21 0.1061(17) 0.0570(13) 0.0328(9) -0.0242(12) -0.0198(10) -0.0021(9)
O5 0.0753(8) 0.0424(7) 0.0364(6) -0.0362(6) -0.0113(6) -0.0028(5)

loop_
_atom_type_symbol
_atom_type_description
_atom_type_scat_dispersion_real
_atom_type_scat_dispersion_imag
_atom_type_scat_source
C C 0.0033 0.0016 'International Tables Vol C Tables 4.2.6.8 and 6.1.1.4'
H H 0.0000 0.0000 'International Tables Vol C Tables 4.2.6.8 and 6.1.1.4'
O O 0.0106 0.0060 'International Tables Vol C Tables 4.2.6.8 and 6.1.1.4'

loop_
_geom_angle_atom_site_label_1
_geom_angle_atom_site_label_2
_geom_angle_atom_site_label_3
_geom_angle_site_symmetry_1
_geom_angle_site_symmetry_3
_geom_angle
_geom_angle_publ_flag
O1 C5 C4 . . 105.77(13) ?
O1 C5 H5A . . 110.6 ?
C4 C5 H5A . . 110.6 ?
O1 C5 H5B . . 110.6 ?
C4 C5 H5B . . 110.6 ?
H5A C5 H5B . . 108.7 ?
C4 C2 C1 . . 123.26(17) ?
C4 C2 C3 . . 121.40(17) ?
C1 C2 C3 . . 115.33(16) ?
C2 C4 C5 . . 126.59(16) ?
C2 C4 H4 . . 116.7 ?
C5 C4 H4 . . 116.7 ?
C2 C3 H3A . . 109.5 ?
C2 C3 H3B . . 109.5 ?
H3A C3 H3B . . 109.5 ?
C2 C3 H3C . . 109.5 ?
H3A C3 H3C . . 109.5 ?
H3B C3 H3C . . 109.5 ?
C2 C1 H1A . . 109.5 ?
C2 C1 H1B . . 109.5 ?
H1A C1 H1B . . 109.5 ?
C2 C1 H1C . . 109.5 ?
H1A C1 H1C . . 109.5 ?
H1B C1 H1C . . 109.5 ?
C6 O1 C5 . . 119.15(12) ?
C8 C9 C10 . . 118.12(14) ?
C8 C9 C12 . . 119.70(14) ?
C10 C9 C12 . . 122.18(14) ?
C6 C7 C8 . . 117.30(14) ?
C6 C7 H7 . . 121.3 ?
C8 C7 H7 . . 121.3 ?
O3 C8 C7 . . 116.47(13) ?
O3 C8 C9 . . 120.82(13) ?
C7 C8 C9 . . 122.71(14) ?
C10 C11 C6 . . 119.59(15) ?
C10 C11 H11 . . 120.2 ?
C6 C11 H11 . . 120.2 ?
O1 C6 C7 . . 124.01(14) ?
O1 C6 C11 . . 114.00(14) ?
C7 C6 C11 . . 121.99(14) ?
O2 C10 C11 . . 120.26(15) ?
O2 C10 C9 . . 119.45(14) ?
C11 C10 C9 . . 120.28(14) ?
C10 O2 H2 . . 109.5 ?
C13 C14 O3 . . 119.66(13) ?
C13 C14 C15 . . 128.81(13) ?
O3 C14 C15 . . 111.53(12) ?
O4 C12 C9 . . 123.70(14) ?
O4 C12 C13 . . 119.81(14) ?
C9 C12 C13 . . 116.49(13) ?
C14 C13 O5 . . 121.85(14) ?
C14 C13 C12 . . 121.80(13) ?
O5 C13 C12 . . 116.35(13) ?
C8 O3 C14 . . 121.51(11) ?
C18 C19 C20 . . 120.15(14) ?
C18 C19 H19 . . 119.9 ?
C20 C19 H19 . . 119.9 ?
C20 C15 C16 . . 118.06(14) ?
C20 C15 C14 . . 120.56(13) ?
C16 C15 C14 . . 121.38(13) ?
O7 C18 C19 . . 126.65(13) ?
O7 C18 C17 . . 114.35(14) ?
C19 C18 C17 . . 118.99(14) ?
C17 C16 C15 . . 120.24(13) ?
C17 C16 H16 . . 119.9 ?
C15 C16 H16 . . 119.9 ?
C16 C17 O6 . . 118.83(13) ?
C16 C17 C18 . . 121.24(14) ?
O6 C17 C18 . . 119.93(14) ?
C19 C20 C15 . . 121.31(14) ?
C19 C20 H20 . . 119.3 ?
C15 C20 H20 . . 119.3 ?
C18 O7 C21 . . 117.28(13) ?
C17 O6 H6 . . 109.5 ?
O7 C21 H21A . . 109.5 ?
O7 C21 H21B . . 109.5 ?
H21A C21 H21B . . 109.5 ?
O7 C21 H21C . . 109.5 ?
H21A C21 H21C . . 109.5 ?
H21B C21 H21C . . 109.5 ?
C13 O5 H5 . . 109.5 ?

loop_
_geom_bond_atom_site_label_1
_geom_bond_atom_site_label_2
_geom_bond_site_symmetry_2
_geom_bond_distance
_geom_bond_publ_flag
C5 O1 . 1.4328(19) ?
C5 C4 . 1.498(2) ?
C5 H5A . 0.9700 ?
C5 H5B . 0.9700 ?
C2 C4 . 1.319(2) ?
C2 C1 . 1.495(3) ?
C2 C3 . 1.503(2) ?
C4 H4 . 0.9300 ?
C3 H3A . 0.9600 ?
C3 H3B . 0.9600 ?
C3 H3C . 0.9600 ?
C1 H1A . 0.9600 ?
C1 H1B . 0.9600 ?
C1 H1C . 0.9600 ?
O1 C6 . 1.3581(18) ?
C9 C8 . 1.390(2) ?
C9 C10 . 1.419(2) ?
C9 C12 . 1.433(2) ?
C7 C6 . 1.385(2) ?
C7 C8 . 1.389(2) ?
C7 H7 . 0.9300 ?
C8 O3 . 1.3650(18) ?
C11 C10 . 1.369(2) ?
C11 C6 . 1.400(2) ?
C11 H11 . 0.9300 ?
C10 O2 . 1.3501(19) ?
O2 H2 . 0.8200 ?
C14 C13 . 1.359(2) ?
C14 O3 . 1.3793(16) ?
C14 C15 . 1.467(2) ?
C12 O4 . 1.2513(17) ?
C12 C13 . 1.440(2) ?
C13 O5 . 1.3590(17) ?
C19 C18 . 1.380(2) ?
C19 C20 . 1.384(2) ?
C19 H19 . 0.9300 ?
C15 C20 . 1.396(2) ?
C15 C16 . 1.404(2) ?
C18 O7 . 1.3655(19) ?
C18 C17 . 1.396(2) ?
C16 C17 . 1.372(2) ?
C16 H16 . 0.9300 ?
C17 O6 . 1.3713(18) ?
C20 H20 . 0.9300 ?
O7 C21 . 1.421(2) ?
O6 H6 . 0.8200 ?
C21 H21A . 0.9600 ?
C21 H21B . 0.9600 ?
C21 H21C . 0.9600 ?
O5 H5 . 0.8200 ?

loop_
_geom_hbond_atom_site_label_D
_geom_hbond_atom_site_label_H
_geom_hbond_atom_site_label_A
_geom_hbond_site_symmetry_A
_geom_hbond_distance_DH
_geom_hbond_distance_HA
_geom_hbond_distance_DA
_geom_hbond_angle_DHA
O5 H5 O4 . 0.82 2.21 2.6682(17) 115
O5 H5 O6 2_676 0.82 2.04 2.7914(16) 153
O6 H6 O7 . 0.82 2.19 2.6440(16) 115
O2 H2 O4 . 0.82 1.88 2.6155(17) 148

loop_
_geom_torsion_atom_site_label_1
_geom_torsion_atom_site_label_2
_geom_torsion_atom_site_label_3
_geom_torsion_atom_site_label_4
_geom_torsion_site_symmetry_1
_geom_torsion_site_symmetry_2
_geom_torsion_site_symmetry_3
_geom_torsion_site_symmetry_4
_geom_torsion
_geom_torsion_publ_flag
C1 C2 C4 C5 . . . . 0.8(3) ?
C3 C2 C4 C5 . . . . -179.14(17) ?
O1 C5 C4 C2 . . . . 168.75(17) ?
C4 C5 O1 C6 . . . . 176.45(14) ?
C6 C7 C8 O3 . . . . -179.33(14) ?
C6 C7 C8 C9 . . . . 0.5(2) ?
C10 C9 C8 O3 . . . . 179.69(14) ?
C12 C9 C8 O3 . . . . -0.8(2) ?
C10 C9 C8 C7 . . . . -0.2(2) ?
C12 C9 C8 C7 . . . . 179.31(14) ?
C5 O1 C6 C7 . . . . 9.8(2) ?
C5 O1 C6 C11 . . . . -170.35(15) ?
C8 C7 C6 O1 . . . . 179.81(14) ?
C8 C7 C6 C11 . . . . -0.1(2) ?
C10 C11 C6 O1 . . . . 179.35(15) ?
C10 C11 C6 C7 . . . . -0.8(3) ?
C6 C11 C10 O2 . . . . -178.46(17) ?
C6 C11 C10 C9 . . . . 1.1(3) ?
C8 C9 C10 O2 . . . . 178.91(15) ?
C12 C9 C10 O2 . . . . -0.5(3) ?
C8 C9 C10 C11 . . . . -0.7(2) ?
C12 C9 C10 C11 . . . . 179.86(16) ?
C8 C9 C12 O4 . . . . -179.14(15) ?
C10 C9 C12 O4 . . . . 0.3(3) ?
C8 C9 C12 C13 . . . . 1.0(2) ?
C10 C9 C12 C13 . . . . -179.57(15) ?
O3 C14 C13 O5 . . . . 179.23(13) ?
C15 C14 C13 O5 . . . . -1.0(3) ?
O3 C14 C13 C12 . . . . -1.5(2) ?
C15 C14 C13 C12 . . . . 178.36(14) ?
O4 C12 C13 C14 . . . . -179.72(15) ?
C9 C12 C13 C14 . . . . 0.2(2) ?
O4 C12 C13 O5 . . . . -0.4(2) ?
C9 C12 C13 O5 . . . . 179.51(14) ?
C7 C8 O3 C14 . . . . 179.37(13) ?
C9 C8 O3 C14 . . . . -0.5(2) ?
C13 C14 O3 C8 . . . . 1.6(2) ?
C15 C14 O3 C8 . . . . -178.21(12) ?
C13 C14 C15 C20 . . . . 179.39(15) ?
O3 C14 C15 C20 . . . . -0.8(2) ?
C13 C14 C15 C16 . . . . -0.9(2) ?
O3 C14 C15 C16 . . . . 178.91(13) ?
C20 C19 C18 O7 . . . . -179.26(16) ?
C20 C19 C18 C17 . . . . 0.2(2) ?
C20 C15 C16 C17 . . . . 0.4(2) ?
C14 C15 C16 C17 . . . . -179.33(14) ?
C15 C16 C17 O6 . . . . -179.80(14) ?
C15 C16 C17 C18 . . . . -0.3(2) ?
O7 C18 C17 C16 . . . . 179.55(15) ?
C19 C18 C17 C16 . . . . 0.0(2) ?
O7 C18 C17 O6 . . . . -1.0(2) ?
C19 C18 C17 O6 . . . . 179.51(15) ?
C18 C19 C20 C15 . . . . -0.1(3) ?
C16 C15 C20 C19 . . . . -0.2(2) ?
C14 C15 C20 C19 . . . . 179.55(15) ?
C19 C18 O7 C21 . . . . -2.5(3) ?
C17 C18 O7 C21 . . . . 178.09(16) ?

loop_
_cod_related_entry_id
_cod_related_entry_database
_cod_related_entry_code
1 ChemSpider 30656532
